data_7105096
loop_
_publ_author_name
'Elo\'isa Jim\'enez-N\'u\~nez'
'Kian Molawi'
'Antonio M. Echavarren'

_publ_section_title
;
 Stereoselective gold-catalyzed cycloaddition of functionalized
 ketoenynes: synthesis of (+)-orientalol F
;
_journal_name_full 'Chem. Commun.'
_journal_page_first 7327
_journal_page_last 7329
_journal_paper_doi 10.1039/b920119j
_journal_year 2009
_chemical_formula_sum 'C15 H24 O3'
_chemical_formula_weight 252.34
_chemical_name_systematic
;
?
;
_space_group_IT_number 2
_symmetry_cell_setting triclinic
_symmetry_space_group_name_Hall '-P 1'
_symmetry_space_group_name_H-M 'P -1'
_atom_sites_solution_hydrogens geom
_atom_sites_solution_primary direct
_atom_sites_solution_secondary difmap
_audit_creation_method SHELXL-97
_cell_angle_alpha 106.620(3)
_cell_angle_beta 93.492(4)
_cell_angle_gamma 109.880(3)
_cell_formula_units_Z 2
_cell_length_a 8.7861(5)
_cell_length_b 8.9090(5)
_cell_length_c 9.9947(6)
_cell_measurement_reflns_used 2325
_cell_measurement_temperature 273(2)
_cell_measurement_theta_max 31.61
_cell_measurement_theta_min 2.77
_cell_volume 694.03(7)
_computing_cell_refinement 'Bruker-Nonius Apex v1.0-22 2002'
_computing_data_collection 'Bruker-Nonius Apex v1.0-22 2002'
_computing_data_reduction 'SAINT+ Version 7.06A Bruker-Nonius, 2004'
_computing_molecular_graphics 'Shelxtl Version 6.12 (Sheldrick, 2001)'
_computing_publication_material 'Shelxtl Version 6.12 (Sheldrick, 2001)'
_computing_structure_refinement 'Shelxtl Version 6.12 (Sheldrick, 2001)'
_computing_structure_solution 'Shelxtl Version 6.12 (Sheldrick, 2001)'
_diffrn_ambient_temperature 100(2)
_diffrn_detector_area_resol_mean 512
_diffrn_detector_type '4K CCD area detector APEX II'
_diffrn_measured_fraction_theta_full 0.914
_diffrn_measured_fraction_theta_max 0.914
_diffrn_measurement_device_type 'Kappa 4-axis goniometer bruker-nonius'
_diffrn_measurement_method
;
Fullsphere data collection, phi and omega scans
;
_diffrn_measurement_specimen_support 'magnetic support whith 10 micron nylon fiber cryoloop'
_diffrn_radiation_monochromator 'Multilayer Montel 200 mirrors'
_diffrn_radiation_type MoK\a
_diffrn_radiation_wavelength 0.71073
_diffrn_reflns_av_R_equivalents 0.0462
_diffrn_reflns_av_sigmaI/netI 0.0590
_diffrn_reflns_limit_h_max 13
_diffrn_reflns_limit_h_min -12
_diffrn_reflns_limit_k_max 13
_diffrn_reflns_limit_k_min -13
_diffrn_reflns_limit_l_max 13
_diffrn_reflns_limit_l_min -14
_diffrn_reflns_number 11917
_diffrn_reflns_theta_full 32.29
_diffrn_reflns_theta_max 32.29
_diffrn_reflns_theta_min 2.77
_diffrn_source 'rotating anode X-ray tube'
_diffrn_source_current 70
_diffrn_source_power 50
_diffrn_source_size '3 mm x 0.3 mm fine focus'
_diffrn_source_type 'Bruker-Nonius FR 591'
_exptl_absorpt_coefficient_mu 0.082
_exptl_absorpt_correction_T_max 1.00000
_exptl_absorpt_correction_T_min 0.98680
_exptl_absorpt_correction_type empirical
_exptl_absorpt_process_details
;
SADABS Version 2.1 2003 Bruker-Nonius
Blessing, Acta Cryst. (1995) A51 33-38
;
_exptl_crystal_colour white
_exptl_crystal_density_diffrn 1.208
_exptl_crystal_density_method 'not measured'
_exptl_crystal_description PLATE
_exptl_crystal_F_000 276
_exptl_crystal_size_max 0.20
_exptl_crystal_size_mid 0.10
_exptl_crystal_size_min 0.02
_refine_diff_density_max 0.606
_refine_diff_density_min -0.324
_refine_diff_density_rms 0.078
_refine_ls_extinction_method none
_refine_ls_goodness_of_fit_ref 1.038
_refine_ls_hydrogen_treatment noref
_refine_ls_matrix_type full
_refine_ls_number_parameters 168
_refine_ls_number_reflns 4520
_refine_ls_number_restraints 0
_refine_ls_restrained_S_all 1.038
_refine_ls_R_factor_all 0.0928
_refine_ls_R_factor_gt 0.0616
_refine_ls_shift/su_max 0.000
_refine_ls_shift/su_mean 0.000
_refine_ls_structure_factor_coef Fsqd
_refine_ls_weighting_details 'calc w=1/[\s^2^(Fo^2^)+(0.1087P)^2^+0.0626P] where P=(Fo^2^+2Fc^2^)/3'
_refine_ls_weighting_scheme calc
_refine_ls_wR_factor_gt 0.1632
_refine_ls_wR_factor_ref 0.1838
_reflns_number_gt 3149
_reflns_number_total 4520
_reflns_threshold_expression >2sigma(I)
_cod_data_source_file b920119j.txt
_cod_data_source_block e20847_0m
_cod_original_sg_symbol_H-M P-1
_cod_database_code 7105096

loop_
_symmetry_equiv_pos_as_xyz
'x, y, z'
'-x, -y, -z'

loop_
_atom_site_label
_atom_site_type_symbol
_atom_site_fract_x
_atom_site_fract_y
_atom_site_fract_z
_atom_site_U_iso_or_equiv
_atom_site_adp_type
_atom_site_occupancy
_atom_site_symmetry_multiplicity
_atom_site_calc_flag
_atom_site_refinement_flags
_atom_site_disorder_assembly
_atom_site_disorder_group
O1 O 0.20901(12) 0.19789(12) 0.64260(12) 0.0148(2) Uani 1 1 d . . .
C1 C -0.21668(16) 0.24796(18) 0.77213(17) 0.0150(3) Uani 1 1 d . . .
O2 O 0.07107(11) 0.42440(13) 0.88533(12) 0.0154(2) Uani 1 1 d . . .
C2 C -0.25131(18) 0.1360(2) 0.8703(2) 0.0214(3) Uani 1 1 d . . .
H2A H -0.2518 0.2031 0.9656 0.026 Uiso 1 1 calc R . .
H2B H -0.3577 0.0445 0.8346 0.026 Uiso 1 1 calc R . .
O3 O -0.24258(12) 0.40041(14) 0.82733(13) 0.0190(3) Uani 1 1 d . . .
H3 H -0.1828 0.4557 0.9046 0.028 Uiso 1 1 calc R . .
C3 C -0.11338(19) 0.0640(2) 0.8720(2) 0.0215(3) Uani 1 1 d . . .
H3A H -0.0432 0.1129 0.9644 0.026 Uiso 1 1 calc R . .
H3B H -0.1598 -0.0578 0.8486 0.026 Uiso 1 1 calc R . .
C4 C -0.01651(16) 0.11427(18) 0.75840(17) 0.0155(3) Uani 1 1 d . . .
H4 H -0.0810 0.0334 0.6668 0.019 Uiso 1 1 calc R . .
C5 C 0.16241(17) 0.12650(18) 0.75468(17) 0.0155(3) Uani 1 1 d . . .
C6 C 0.25237(16) 0.37721(17) 0.70792(16) 0.0130(3) Uani 1 1 d . . .
C7 C 0.09645(16) 0.41241(17) 0.74088(16) 0.0135(3) Uani 1 1 d . . .
H7 H 0.0663 0.4868 0.6980 0.016 Uiso 1 1 calc R . .
C8 C -0.03541(16) 0.27808(17) 0.76831(16) 0.0133(3) Uani 1 1 d . . .
C9 C 0.28971(17) 0.25415(19) 0.88727(18) 0.0175(3) Uani 1 1 d . . .
H9A H 0.2368 0.2768 0.9690 0.021 Uiso 1 1 calc R . .
H9B H 0.3730 0.2117 0.9088 0.021 Uiso 1 1 calc R . .
C10 C 0.36569(16) 0.41464(18) 0.84622(17) 0.0162(3) Uani 1 1 d . . .
H10A H 0.3654 0.5136 0.9189 0.019 Uiso 1 1 calc R . .
H10B H 0.4776 0.4321 0.8311 0.019 Uiso 1 1 calc R . .
C11 C -0.32422(18) 0.1578(2) 0.62645(18) 0.0209(3) Uani 1 1 d . . .
H11A H -0.4365 0.1416 0.6349 0.031 Uiso 1 1 calc R . .
H11B H -0.3154 0.0501 0.5863 0.031 Uiso 1 1 calc R . .
H11C H -0.2887 0.2248 0.5660 0.031 Uiso 1 1 calc R . .
C12 C 0.1723(2) -0.0464(2) 0.7117(2) 0.0221(3) Uani 1 1 d . . .
H12A H 0.1033 -0.1143 0.6213 0.033 Uiso 1 1 calc R . .
H12B H 0.1361 -0.0993 0.7814 0.033 Uiso 1 1 calc R . .
H12C H 0.2839 -0.0355 0.7051 0.033 Uiso 1 1 calc R . .
C13 C 0.33785(16) 0.46466(18) 0.60692(17) 0.0157(3) Uani 1 1 d . . .
H13 H 0.4290 0.4272 0.5855 0.019 Uiso 1 1 calc R . .
C14 C 0.41286(19) 0.65678(19) 0.6790(2) 0.0213(3) Uani 1 1 d . . .
H14A H 0.4678 0.7092 0.6146 0.032 Uiso 1 1 calc R . .
H14B H 0.4905 0.6839 0.7624 0.032 Uiso 1 1 calc R . .
H14C H 0.3273 0.6976 0.7053 0.032 Uiso 1 1 calc R . .
C15 C 0.22524(18) 0.4148(2) 0.46629(19) 0.0212(3) Uani 1 1 d . . .
H15A H 0.1850 0.2945 0.4221 0.032 Uiso 1 1 calc R . .
H15B H 0.2856 0.4687 0.4050 0.032 Uiso 1 1 calc R . .
H15C H 0.1342 0.4499 0.4832 0.032 Uiso 1 1 calc R . .

loop_
_atom_site_aniso_label
_atom_site_aniso_U_11
_atom_site_aniso_U_22
_atom_site_aniso_U_33
_atom_site_aniso_U_23
_atom_site_aniso_U_13
_atom_site_aniso_U_12
O1 0.0130(4) 0.0139(4) 0.0156(5) 0.0011(4) 0.0039(4) 0.0055(3)
C1 0.0082(5) 0.0199(6) 0.0143(7) 0.0011(5) 0.0023(5) 0.0057(5)
O2 0.0091(4) 0.0202(5) 0.0118(5) -0.0017(4) 0.0000(4) 0.0053(4)
C2 0.0141(6) 0.0297(8) 0.0223(8) 0.0092(7) 0.0085(6) 0.0089(6)
O3 0.0117(5) 0.0252(5) 0.0168(6) -0.0013(4) 0.0001(4) 0.0101(4)
C3 0.0167(6) 0.0279(8) 0.0240(9) 0.0121(7) 0.0079(6) 0.0096(6)
C4 0.0109(6) 0.0180(6) 0.0164(7) 0.0036(5) 0.0031(5) 0.0053(5)
C5 0.0128(6) 0.0172(6) 0.0172(7) 0.0044(5) 0.0042(5) 0.0071(5)
C6 0.0086(5) 0.0143(6) 0.0140(7) 0.0001(5) 0.0020(5) 0.0056(4)
C7 0.0100(5) 0.0170(6) 0.0122(7) 0.0008(5) 0.0030(5) 0.0067(5)
C8 0.0081(5) 0.0182(6) 0.0103(6) 0.0009(5) 0.0005(5) 0.0045(5)
C9 0.0125(6) 0.0237(7) 0.0175(8) 0.0047(6) 0.0013(5) 0.0099(5)
C10 0.0093(5) 0.0182(6) 0.0178(7) 0.0009(5) 0.0005(5) 0.0058(5)
C11 0.0114(6) 0.0266(7) 0.0179(8) -0.0005(6) -0.0022(5) 0.0059(5)
C12 0.0205(7) 0.0194(7) 0.0294(9) 0.0073(6) 0.0091(6) 0.0111(6)
C13 0.0098(5) 0.0176(6) 0.0175(7) 0.0023(5) 0.0045(5) 0.0049(5)
C14 0.0180(7) 0.0178(6) 0.0253(9) 0.0043(6) 0.0049(6) 0.0052(5)
C15 0.0149(6) 0.0276(7) 0.0187(8) 0.0073(6) 0.0040(6) 0.0050(6)

loop_
_atom_type_symbol
_atom_type_description
_atom_type_scat_dispersion_real
_atom_type_scat_dispersion_imag
_atom_type_scat_source
C C 0.0033 0.0016 'International Tables Vol C Tables 4.2.6.8 and 6.1.1.4'
H H 0.0000 0.0000 'International Tables Vol C Tables 4.2.6.8 and 6.1.1.4'
O O 0.0106 0.0060 'International Tables Vol C Tables 4.2.6.8 and 6.1.1.4'

loop_
_geom_angle_atom_site_label_1
_geom_angle_atom_site_label_2
_geom_angle_atom_site_label_3
_geom_angle
_geom_angle_site_symmetry_1
_geom_angle_site_symmetry_3
_geom_angle_publ_flag
C6 O1 C5 104.88(11) . . ?
O3 C1 C11 106.25(12) . . ?
O3 C1 C8 112.19(11) . . ?
C11 C1 C8 112.88(13) . . ?
O3 C1 C2 113.51(14) . . ?
C11 C1 C2 112.43(12) . . ?
C8 C1 C2 99.75(11) . . ?
C8 O2 C7 60.36(9) . . ?
C3 C2 C1 107.87(13) . . ?
C4 C3 C2 104.52(13) . . ?
C8 C4 C3 101.19(13) . . ?
C8 C4 C5 112.28(11) . . ?
C3 C4 C5 123.51(13) . . ?
O1 C5 C12 107.64(14) . . ?
O1 C5 C4 104.19(11) . . ?
C12 C5 C4 111.23(12) . . ?
O1 C5 C9 103.81(11) . . ?
C12 C5 C9 113.34(12) . . ?
C4 C5 C9 115.59(13) . . ?
O1 C6 C13 107.75(12) . . ?
O1 C6 C10 102.11(11) . . ?
C13 C6 C10 113.91(11) . . ?
O1 C6 C7 109.33(10) . . ?
C13 C6 C7 112.92(12) . . ?
C10 C6 C7 110.17(13) . . ?
O2 C7 C8 59.76(9) . . ?
O2 C7 C6 112.97(11) . . ?
C8 C7 C6 116.47(12) . . ?
O2 C8 C7 59.88(9) . . ?
O2 C8 C4 115.95(11) . . ?
C7 C8 C4 119.84(13) . . ?
O2 C8 C1 111.62(12) . . ?
C7 C8 C1 131.79(13) . . ?
C4 C8 C1 106.57(11) . . ?
C10 C9 C5 104.38(12) . . ?
C6 C10 C9 103.26(11) . . ?
C15 C13 C6 112.56(11) . . ?
C15 C13 C14 111.84(13) . . ?
C6 C13 C14 110.75(13) . . ?

loop_
_geom_bond_atom_site_label_1
_geom_bond_atom_site_label_2
_geom_bond_distance
_geom_bond_site_symmetry_2
_geom_bond_publ_flag
O1 C6 1.4432(17) . ?
O1 C5 1.4538(19) . ?
C1 O3 1.4134(19) . ?
C1 C11 1.518(2) . ?
C1 C8 1.5273(19) . ?
C1 C2 1.562(2) . ?
O2 C8 1.4517(17) . ?
O2 C7 1.4535(19) . ?
C2 C3 1.553(2) . ?
C3 C4 1.537(2) . ?
C4 C8 1.500(2) . ?
C4 C5 1.542(2) . ?
C5 C12 1.511(2) . ?
C5 C9 1.547(2) . ?
C6 C13 1.528(2) . ?
C6 C10 1.535(2) . ?
C6 C7 1.540(2) . ?
C7 C8 1.460(2) . ?
C9 C10 1.542(2) . ?
C13 C15 1.525(2) . ?
C13 C14 1.534(2) . ?

loop_
_geom_torsion_atom_site_label_1
_geom_torsion_atom_site_label_2
_geom_torsion_atom_site_label_3
_geom_torsion_atom_site_label_4
_geom_torsion
_geom_torsion_site_symmetry_1
_geom_torsion_site_symmetry_2
_geom_torsion_site_symmetry_3
_geom_torsion_site_symmetry_4
_geom_torsion_publ_flag
O3 C1 C2 C3 -138.02(13) . . . . ?
C11 C1 C2 C3 101.34(15) . . . . ?
C8 C1 C2 C3 -18.50(16) . . . . ?
C1 C2 C3 C4 -7.96(17) . . . . ?
C2 C3 C4 C8 31.71(15) . . . . ?
C2 C3 C4 C5 158.19(14) . . . . ?
C6 O1 C5 C12 -160.77(11) . . . . ?
C6 O1 C5 C4 81.04(12) . . . . ?
C6 O1 C5 C9 -40.35(13) . . . . ?
C8 C4 C5 O1 -51.42(16) . . . . ?
C3 C4 C5 O1 -172.94(13) . . . . ?
C8 C4 C5 C12 -167.11(14) . . . . ?
C3 C4 C5 C12 71.36(19) . . . . ?
C8 C4 C5 C9 61.79(17) . . . . ?
C3 C4 C5 C9 -59.73(19) . . . . ?
C5 O1 C6 C13 167.86(10) . . . . ?
C5 O1 C6 C10 47.60(13) . . . . ?
C5 O1 C6 C7 -69.07(13) . . . . ?
C8 O2 C7 C6 -108.26(13) . . . . ?
O1 C6 C7 O2 95.05(13) . . . . ?
C13 C6 C7 O2 -145.02(12) . . . . ?
C10 C6 C7 O2 -16.40(15) . . . . ?
O1 C6 C7 C8 28.62(17) . . . . ?
C13 C6 C7 C8 148.56(13) . . . . ?
C10 C6 C7 C8 -82.83(15) . . . . ?
C7 O2 C8 C4 110.94(15) . . . . ?
C7 O2 C8 C1 -126.78(14) . . . . ?
C6 C7 C8 O2 102.38(13) . . . . ?
O2 C7 C8 C4 -104.50(14) . . . . ?
C6 C7 C8 C4 -2.1(2) . . . . ?
O2 C7 C8 C1 93.03(17) . . . . ?
C6 C7 C8 C1 -164.59(15) . . . . ?
C3 C4 C8 O2 78.89(14) . . . . ?
C5 C4 C8 O2 -54.68(18) . . . . ?
C3 C4 C8 C7 147.53(13) . . . . ?
C5 C4 C8 C7 14.0(2) . . . . ?
C3 C4 C8 C1 -46.02(15) . . . . ?
C5 C4 C8 C1 -179.59(12) . . . . ?
O3 C1 C8 O2 32.97(17) . . . . ?
C11 C1 C8 O2 152.97(12) . . . . ?
C2 C1 C8 O2 -87.51(14) . . . . ?
O3 C1 C8 C7 -35.3(2) . . . . ?
C11 C1 C8 C7 84.7(2) . . . . ?
C2 C1 C8 C7 -155.81(16) . . . . ?
O3 C1 C8 C4 160.48(13) . . . . ?
C11 C1 C8 C4 -79.51(16) . . . . ?
C2 C1 C8 C4 40.01(16) . . . . ?
O1 C5 C9 C10 16.65(14) . . . . ?
C12 C5 C9 C10 133.14(14) . . . . ?
C4 C5 C9 C10 -96.78(14) . . . . ?
O1 C6 C10 C9 -35.08(14) . . . . ?
C13 C6 C10 C9 -150.94(13) . . . . ?
C7 C6 C10 C9 80.99(14) . . . . ?
C5 C9 C10 C6 10.99(15) . . . . ?
O1 C6 C13 C15 63.33(15) . . . . ?
C10 C6 C13 C15 175.84(13) . . . . ?
C7 C6 C13 C15 -57.51(17) . . . . ?
O1 C6 C13 C14 -170.65(11) . . . . ?
C10 C6 C13 C14 -58.14(16) . . . . ?
C7 C6 C13 C14 68.51(15) . . . . ?
